data_7154443
loop_
_publ_author_name
'Gui, Yong-Yuan'
'Yang, Jian'
'Qi, Liang-Wen'
'Wang, Xiao'
'Tian, Fang'
'Li, Xiao-Nian'
'Peng, Lin'
'Wang, Li-Xin'

_publ_section_title
;
 A cinchona alkaloid catalyzed enantioselective sulfa-Michael/aldol
 cascade reaction of isoindigos: construction of chiral bispirooxindole
 tetrahydrothiophenes with vicinal quaternary spirocenters.
;
_journal_issue 22
_journal_name_full 'Organic &amp; biomolecular chemistry'
_journal_page_first 6371
_journal_page_last 6379
_journal_paper_doi 10.1039/c5ob00774g
_journal_volume 13
_journal_year 2015
_chemical_absolute_configuration rm
_chemical_formula_moiety 'C24 H24 Br2 N2 O3 S'
_chemical_formula_sum 'C24 H24 Br2 N2 O3 S'
_chemical_formula_weight 580.33
_chemical_name_systematic
; 
 ? 
;
_space_group_IT_number 19
_symmetry_cell_setting orthorhombic
_symmetry_space_group_name_Hall 'P 2ac 2ab'
_symmetry_space_group_name_H-M 'P 21 21 21'
_atom_sites_solution_hydrogens geom
_atom_sites_solution_primary direct
_atom_sites_solution_secondary difmap
_audit_creation_method SHELXL-97
_audit_update_record
;
2015-03-26 deposited with the CCDC.
2015-04-27 downloaded from the CCDC.
;
_cell_angle_alpha 90.00
_cell_angle_beta 90.00
_cell_angle_gamma 90.00
_cell_formula_units_Z 4
_cell_length_a 9.181(4)
_cell_length_b 9.395(4)
_cell_length_c 27.281(11)
_cell_measurement_reflns_used 9256
_cell_measurement_temperature 293(2)
_cell_measurement_theta_max 28.16
_cell_measurement_theta_min 2.29
_cell_volume 2353.1(17)
_computing_cell_refinement 'Bruker SAINT'
_computing_data_collection 'Bruker APEX2'
_computing_data_reduction 'Bruker SAINT'
_computing_molecular_graphics 'Bruker SHELXTL'
_computing_publication_material 'Bruker SHELXTL'
_computing_structure_refinement 'SHELXL-97 (Sheldrick, 2008)'
_computing_structure_solution 'SHELXS-97 (Sheldrick, 2008)'
_diffrn_ambient_temperature 293(2)
_diffrn_measured_fraction_theta_full 0.983
_diffrn_measured_fraction_theta_max 0.983
_diffrn_measurement_device_type 'Bruker APEX-II CCD'
_diffrn_measurement_method '\f and \w scans'
_diffrn_radiation_monochromator graphite
_diffrn_radiation_source 'fine-focus sealed tube'
_diffrn_radiation_type MoK\a
_diffrn_radiation_wavelength 0.71073
_diffrn_reflns_av_R_equivalents 0.1756
_diffrn_reflns_av_sigmaI/netI 0.1449
_diffrn_reflns_limit_h_max 10
_diffrn_reflns_limit_h_min -10
_diffrn_reflns_limit_k_max 10
_diffrn_reflns_limit_k_min -11
_diffrn_reflns_limit_l_max 32
_diffrn_reflns_limit_l_min -32
_diffrn_reflns_number 13144
_diffrn_reflns_theta_full 25.10
_diffrn_reflns_theta_max 25.10
_diffrn_reflns_theta_min 1.49
_exptl_absorpt_coefficient_mu 3.563
_exptl_absorpt_correction_T_max 0.5360
_exptl_absorpt_correction_T_min 0.5078
_exptl_absorpt_correction_type multi-scan
_exptl_absorpt_process_details sadabs
_exptl_crystal_colour colourless
_exptl_crystal_density_diffrn 1.638
_exptl_crystal_density_method 'not measured'
_exptl_crystal_description block
_exptl_crystal_F_000 1168
_exptl_crystal_size_max 0.22
_exptl_crystal_size_mid 0.21
_exptl_crystal_size_min 0.20
_refine_diff_density_max 1.885
_refine_diff_density_min -2.141
_refine_diff_density_rms 0.321
_refine_ls_abs_structure_details 'Flack H D (1983), Acta Cryst. A39, 876-881'
_refine_ls_abs_structure_Flack 0.159(19)
_refine_ls_extinction_method none
_refine_ls_goodness_of_fit_ref 1.094
_refine_ls_hydrogen_treatment mixed
_refine_ls_matrix_type full
_refine_ls_number_parameters 293
_refine_ls_number_reflns 4084
_refine_ls_number_restraints 834
_refine_ls_restrained_S_all 1.012
_refine_ls_R_factor_all 0.1828
_refine_ls_R_factor_gt 0.1472
_refine_ls_shift/su_max 0.003
_refine_ls_shift/su_mean 0.000
_refine_ls_structure_factor_coef Fsqd
_refine_ls_weighting_details 'calc w=1/[\s^2^(Fo^2^)+(0.0469P)^2^+172.7663P] where P=(Fo^2^+2Fc^2^)/3'
_refine_ls_weighting_scheme calc
_refine_ls_wR_factor_gt 0.3251
_refine_ls_wR_factor_ref 0.3460
_reflns_number_gt 3080
_reflns_number_total 4084
_reflns_threshold_expression >2sigma(I)
_cod_data_source_file c5ob00774g2.cif
_cod_data_source_block mo_wlx_gyy1_0m
_cod_depositor_comments
;
The following automatic conversions were performed:

'_symmetry_cell_setting' value 'Orthorhombic' changed to
'orthorhombic' according to
/usr/data/users/saulius/crontab/automatic-downloads/rss-feeds/RSC/lib/dictionaries/cif_core.dic
dictionary named 'cif_core.dic' version 2.4.2 from 2011-04-26.

Automatic conversion script
Id: cif_fix_values 3271 2015-04-21 07:52:19Z andrius 

 Adding full bibliography for 7154443.cif.
;
_cod_database_code 7154443

loop_
_symmetry_equiv_pos_as_xyz
'x, y, z'
'-x+1/2, -y, z+1/2'
'x+1/2, -y+1/2, -z'
'-x, y+1/2, -z+1/2'

loop_
_atom_site_label
_atom_site_type_symbol
_atom_site_fract_x
_atom_site_fract_y
_atom_site_fract_z
_atom_site_U_iso_or_equiv
_atom_site_adp_type
_atom_site_occupancy
_atom_site_symmetry_multiplicity
_atom_site_calc_flag
_atom_site_refinement_flags
Br1 Br 0.15296(9) 0.56392(9) 0.12522(4) 0.0322(2) Uani 1 1 d U
S1 S 0.7157(2) -0.1771(2) 0.16651(9) 0.0251(4) Uani 1 1 d U
O1 O 0.3749(6) -0.1803(6) 0.1994(2) 0.0257(14) Uani 1 1 d U
N1 N 0.2598(8) 0.0268(8) 0.1772(3) 0.0340(19) Uani 1 1 d U
C1 C 0.3048(9) 0.1654(8) 0.1614(3) 0.0194(2) Uani 1 1 d U
Br2 Br 0.30771(10) -0.12539(11) -0.06334(4) 0.0385(2) Uani 1 1 d U
O2 O 0.5240(5) 0.0725(6) 0.2634(2) 0.0238(6) Uani 1 1 d DU
H2WA H 0.4528(11) 0.0275(18) 0.2540(11) 0.029 Uiso 1 1 d D
N2 N 0.6985(8) 0.0939(6) 0.0669(3) 0.0265(16) Uani 1 1 d U
C2 C 0.4480(9) 0.1769(9) 0.1608(3) 0.0219(4) Uani 1 1 d U
O3 O 0.8185(6) 0.1396(6) 0.1354(2) 0.0275(14) Uani 1 1 d U
C3 C 0.5119(9) 0.3103(9) 0.1462(3) 0.0224(7) Uani 1 1 d U
H3A H 0.6127 0.3182 0.1441 0.027 Uiso 1 1 calc R
C4 C 0.4275(8) 0.4244(9) 0.1354(3) 0.0214(9) Uani 1 1 d U
H4A H 0.4686 0.5111 0.1265 0.026 Uiso 1 1 calc R
C5 C 0.2781(8) 0.4075(8) 0.1382(3) 0.0186(6) Uani 1 1 d U
C6 C 0.2103(9) 0.2769(8) 0.1493(3) 0.0191(2) Uani 1 1 d U
H6A H 0.1097 0.2656 0.1487 0.023 Uiso 1 1 calc R
C7 C 0.1110(9) -0.0165(9) 0.1907(3) 0.0240(8) Uani 1 1 d U
H7A H 0.1048 -0.1196 0.1911 0.029 Uiso 1 1 calc R
H7B H 0.0429 0.0186 0.1663 0.029 Uiso 1 1 calc R
C8 C 0.0699(9) 0.0406(9) 0.2401(3) 0.0242(9) Uani 1 1 d U
H8A H -0.0340 0.0273 0.2448 0.029 Uiso 1 1 calc R
H8B H 0.0889 0.1421 0.2407 0.029 Uiso 1 1 calc R
C9 C 0.1492(11) -0.0276(9) 0.2823(3) 0.0339(16) Uani 1 1 d U
H9A H 0.1168 0.0139 0.3125 0.051 Uiso 1 1 calc R
H9B H 0.2520 -0.0124 0.2786 0.051 Uiso 1 1 calc R
H9C H 0.1295 -0.1280 0.2826 0.051 Uiso 1 1 calc R
C10 C 0.3808(8) -0.0532(9) 0.1856(3) 0.0240(6) Uani 1 1 d U
C11 C 0.5173(9) 0.0378(9) 0.1746(3) 0.0222(3) Uani 1 1 d U
C12 C 0.6093(9) 0.0390(9) 0.2212(3) 0.0232(3) Uani 1 1 d U
H12A H 0.6867 0.1102 0.2178 0.028 Uiso 1 1 calc R
C13 C 0.6804(9) -0.1119(8) 0.2268(3) 0.0255(4) Uani 1 1 d U
H13A H 0.6148 -0.1756 0.2439 0.031 Uiso 1 1 calc R
H13B H 0.7704 -0.1052 0.2452 0.031 Uiso 1 1 calc R
C14 C 0.6151(8) -0.0368(8) 0.1337(3) 0.0235(6) Uani 1 1 d U
C15 C 0.7224(9) 0.0751(9) 0.1126(3) 0.0240(6) Uani 1 1 d U
C16 C 0.7717(9) 0.1876(9) 0.0328(3) 0.0248(8) Uani 1 1 d U
H16A H 0.8207 0.2621 0.0511 0.030 Uiso 1 1 calc R
H16B H 0.6994 0.2326 0.0120 0.030 Uiso 1 1 calc R
C17 C 0.8856(9) 0.1098(9) -0.0003(3) 0.0254(9) Uani 1 1 d U
H17A H 0.8354 0.0414 -0.0209 0.030 Uiso 1 1 calc R
H17B H 0.9319 0.1790 -0.0216 0.030 Uiso 1 1 calc R
C18 C 1.0023(10) 0.0328(10) 0.0292(4) 0.0320(16) Uani 1 1 d U
H18A H 1.0713 -0.0098 0.0072 0.048 Uiso 1 1 calc R
H18B H 0.9578 -0.0399 0.0488 0.048 Uiso 1 1 calc R
H18C H 1.0514 0.0996 0.0501 0.048 Uiso 1 1 calc R
C19 C 0.5804(10) 0.0015(9) 0.0500(3) 0.0253(5) Uani 1 1 d U
C20 C 0.5278(9) -0.0796(9) 0.0886(3) 0.0240(6) Uani 1 1 d U
C21 C 0.4240(9) -0.1825(9) 0.0827(3) 0.0251(7) Uani 1 1 d U
H21 H 0.3980 -0.2441 0.1079 0.030 Uiso 1 1 calc R
C22 C 0.3615(10) -0.1889(9) 0.0378(3) 0.0263(8) Uani 1 1 d U
H22A H 0.2844 -0.2521 0.0338 0.032 Uiso 1 1 calc R
C23 C 0.4051(10) -0.1040(9) -0.0060(4) 0.0293(4) Uani 1 1 d U
C24 C 0.5182(9) -0.0110(9) 0.0045(4) 0.0256(4) Uani 1 1 d U
H24A H 0.5538 0.0461 -0.0206 0.031 Uiso 1 1 calc R

loop_
_atom_site_aniso_label
_atom_site_aniso_U_11
_atom_site_aniso_U_22
_atom_site_aniso_U_33
_atom_site_aniso_U_23
_atom_site_aniso_U_13
_atom_site_aniso_U_12
Br1 0.0151(3) 0.0109(2) 0.0705(6) 0.0029(4) -0.0002(4) 0.0031(3)
S1 0.0196(9) 0.0106(7) 0.0451(4) -0.0010(5) -0.0023(7) 0.0045(7)
O1 0.020(2) 0.011(2) 0.046(3) 0.004(2) 0.003(2) -0.001(2)
N1 0.027(3) 0.024(3) 0.051(3) 0.003(3) -0.005(3) -0.005(2)
C1 0.0194(3) 0.0184(3) 0.0205(4) 0.0006(3) 0.0000(4) 0.0005(3)
Br2 0.0178(3) 0.0310(4) 0.0666(4) -0.0037(5) -0.0038(3) -0.0082(4)
O2 0.0233(11) 0.0168(13) 0.0312(5) -0.0027(9) 0.0014(5) -0.0039(9)
N2 0.036(3) 0.014(3) 0.030(3) 0.010(2) 0.004(3) 0.002(2)
C2 0.0196(3) 0.0175(5) 0.0288(9) 0.0012(6) 0.0022(7) 0.0003(5)
O3 0.016(2) 0.021(2) 0.046(3) 0.003(2) -0.004(2) -0.008(2)
C3 0.0204(11) 0.0183(11) 0.0286(12) 0.0005(11) 0.0027(11) 0.0006(11)
C4 0.0215(15) 0.0177(15) 0.0250(15) 0.0017(15) 0.0023(14) -0.0014(14)
C5 0.0162(8) 0.0154(4) 0.0241(15) 0.0002(7) -0.0022(10) 0.0039(3)
C6 0.0193(4) 0.0183(3) 0.0199(5) 0.0004(3) 0.0000(4) 0.0007(3)
C7 0.0219(14) 0.0198(14) 0.0303(14) 0.0002(14) 0.0004(13) -0.0011(13)
C8 0.0215(16) 0.0218(16) 0.0294(17) 0.0008(16) 0.0016(15) -0.0023(15)
C9 0.036(3) 0.027(3) 0.038(3) 0.003(2) -0.001(2) -0.007(2)
C10 0.0222(11) 0.0192(10) 0.0307(11) 0.0016(10) 0.0008(10) -0.0009(10)
C11 0.0191(6) 0.0175(5) 0.0299(4) 0.0012(6) 0.0024(4) 0.0006(5)
C12 0.0225(7) 0.0165(4) 0.0307(5) 0.0005(6) 0.0007(3) 0.0019(5)
C13 0.0197(11) 0.0169(5) 0.0400(5) 0.0050(6) 0.0013(8) 0.0009(5)
C14 0.0205(10) 0.0181(10) 0.0319(10) 0.0013(10) 0.0027(10) 0.0010(10)
C15 0.0210(11) 0.0179(10) 0.0331(11) -0.0003(10) 0.0031(10) 0.0006(10)
C16 0.0232(14) 0.0176(14) 0.0334(14) 0.0013(14) 0.0049(14) 0.0019(13)
C17 0.0236(16) 0.0186(16) 0.0339(17) -0.0011(16) 0.0051(15) -0.0008(15)
C18 0.026(3) 0.029(3) 0.041(3) 0.003(2) 0.010(2) 0.011(2)
C19 0.0237(9) 0.0186(11) 0.0336(4) 0.0011(9) 0.0071(5) 0.0022(9)
C20 0.0215(11) 0.0179(11) 0.0324(11) 0.0004(10) 0.0032(10) -0.0003(10)
C21 0.0231(12) 0.0175(12) 0.0347(12) 0.0005(12) 0.0042(12) -0.0012(12)
C22 0.0241(14) 0.0189(14) 0.0360(15) -0.0001(14) 0.0037(14) -0.0014(14)
C23 0.0226(6) 0.0185(9) 0.0469(5) -0.0009(9) 0.0094(5) -0.0033(5)
C24 0.0219(7) 0.0192(9) 0.0356(5) 0.0005(9) 0.0056(5) -0.0017(5)

loop_
_atom_type_symbol
_atom_type_description
_atom_type_scat_dispersion_real
_atom_type_scat_dispersion_imag
_atom_type_scat_source
C C 0.0033 0.0016 'International Tables Vol C Tables 4.2.6.8 and 6.1.1.4'
H H 0.0000 0.0000 'International Tables Vol C Tables 4.2.6.8 and 6.1.1.4'
Br Br -0.2901 2.4595 'International Tables Vol C Tables 4.2.6.8 and 6.1.1.4'
N N 0.0061 0.0033 'International Tables Vol C Tables 4.2.6.8 and 6.1.1.4'
O O 0.0106 0.0060 'International Tables Vol C Tables 4.2.6.8 and 6.1.1.4'
S S 0.1246 0.1234 'International Tables Vol C Tables 4.2.6.8 and 6.1.1.4'

loop_
_geom_angle_atom_site_label_1
_geom_angle_atom_site_label_2
_geom_angle_atom_site_label_3
_geom_angle
C13 S1 C14 96.4(4)
C10 N1 C1 108.5(7)
C10 N1 C7 124.3(7)
C1 N1 C7 126.4(7)
C2 C1 C6 123.6(8)
C2 C1 N1 111.4(7)
C6 C1 N1 124.9(7)
C12 O2 H2WA 94.2(19)
C15 N2 C16 129.2(7)
C15 N2 C19 110.7(7)
C16 N2 C19 120.1(7)
C1 C2 C3 118.7(8)
C1 C2 C11 110.4(7)
C3 C2 C11 130.9(7)
C4 C3 C2 121.0(8)
C4 C3 H3A 119.5
C2 C3 H3A 119.5
C3 C4 C5 117.7(8)
C3 C4 H4A 121.2
C5 C4 H4A 121.2
C4 C5 C6 123.4(7)
C4 C5 Br1 120.1(6)
C6 C5 Br1 116.6(6)
C1 C6 C5 115.4(7)
C1 C6 H6A 122.3
C5 C6 H6A 122.3
N1 C7 C8 111.0(7)
N1 C7 H7A 109.4
C8 C7 H7A 109.4
N1 C7 H7B 109.4
C8 C7 H7B 109.4
H7A C7 H7B 108.0
C7 C8 C9 114.4(7)
C7 C8 H8A 108.7
C9 C8 H8A 108.7
C7 C8 H8B 108.7
C9 C8 H8B 108.7
H8A C8 H8B 107.6
C8 C9 H9A 109.5
C8 C9 H9B 109.5
H9A C9 H9B 109.5
C8 C9 H9C 109.5
H9A C9 H9C 109.5
H9B C9 H9C 109.5
O1 C10 N1 122.8(7)
O1 C10 C11 128.3(7)
N1 C10 C11 108.9(7)
C2 C11 C12 115.9(7)
C2 C11 C10 100.7(6)
C12 C11 C10 106.9(7)
C2 C11 C14 116.4(7)
C12 C11 C14 106.0(6)
C10 C11 C14 110.5(7)
O2 C12 C11 111.7(7)
O2 C12 C13 110.5(7)
C11 C12 C13 107.6(7)
O2 C12 H12A 109.0
C11 C12 H12A 109.0
C13 C12 H12A 109.0
C12 C13 S1 107.3(6)
C12 C13 H13A 110.3
S1 C13 H13A 110.3
C12 C13 H13B 110.3
S1 C13 H13B 110.3
H13A C13 H13B 108.5
C20 C14 C15 102.4(7)
C20 C14 C11 112.6(6)
C15 C14 C11 108.6(6)
C20 C14 S1 117.9(6)
C15 C14 S1 110.3(5)
C11 C14 S1 104.8(6)
O3 C15 N2 123.0(8)
O3 C15 C14 126.8(8)
N2 C15 C14 110.2(7)
N2 C16 C17 113.4(7)
N2 C16 H16A 108.9
C17 C16 H16A 108.9
N2 C16 H16B 108.9
C17 C16 H16B 108.9
H16A C16 H16B 107.7
C18 C17 C16 112.9(7)
C18 C17 H17A 109.0
C16 C17 H17A 109.0
C18 C17 H17B 109.0
C16 C17 H17B 109.0
H17A C17 H17B 107.8
C17 C18 H18A 109.5
C17 C18 H18B 109.5
H18A C18 H18B 109.5
C17 C18 H18C 109.5
H18A C18 H18C 109.5
H18B C18 H18C 109.5
C24 C19 C20 119.7(8)
C24 C19 N2 130.2(8)
C20 C19 N2 110.1(8)
C21 C20 C19 122.8(9)
C21 C20 C14 130.5(8)
C19 C20 C14 106.6(7)
C22 C21 C20 115.7(8)
C22 C21 H21 122.2
C20 C21 H21 122.2
C21 C22 C23 125.9(8)
C21 C22 H22A 117.0
C23 C22 H22A 117.0
C24 C23 C22 111.9(8)
C24 C23 Br2 128.1(7)
C22 C23 Br2 120.0(6)
C19 C24 C23 123.5(9)
C19 C24 H24A 118.2
C23 C24 H24A 118.2

loop_
_geom_bond_atom_site_label_1
_geom_bond_atom_site_label_2
_geom_bond_distance
Br1 C5 1.899(7)
S1 C13 1.784(9)
S1 C14 1.842(8)
O1 C10 1.253(10)
N1 C10 1.361(11)
N1 C1 1.433(11)
N1 C7 1.472(11)
C1 C2 1.319(12)
C1 C6 1.399(11)
Br2 C23 1.813(10)
O2 C12 1.426(10)
O2 H2WA 0.820(13)
N2 C15 1.279(11)
N2 C16 1.446(11)
N2 C19 1.464(11)
C2 C3 1.440(12)
C2 C11 1.502(12)
O3 C15 1.238(10)
C3 C4 1.355(12)
C3 H3A 0.9300
C4 C5 1.383(11)
C4 H4A 0.9300
C5 C6 1.409(11)
C6 H6A 0.9300
C7 C8 1.500(12)
C7 H7A 0.9700
C7 H7B 0.9700
C8 C9 1.504(13)
C8 H8A 0.9700
C8 H8B 0.9700
C9 H9A 0.9600
C9 H9B 0.9600
C9 H9C 0.9600
C10 C11 1.546(11)
C11 C12 1.527(12)
C11 C14 1.595(12)
C12 C13 1.568(11)
C12 H12A 0.9800
C13 H13A 0.9700
C13 H13B 0.9700
C14 C20 1.522(12)
C14 C15 1.550(11)
C16 C17 1.563(12)
C16 H16A 0.9700
C16 H16B 0.9700
C17 C18 1.522(12)
C17 H17A 0.9700
C17 H17B 0.9700
C18 H18A 0.9600
C18 H18B 0.9600
C18 H18C 0.9600
C19 C24 1.370(13)
C19 C20 1.387(13)
C20 C21 1.367(12)
C21 C22 1.356(13)
C21 H21 0.9300
C22 C23 1.490(13)
C22 H22A 0.9300
C23 C24 1.388(12)
C24 H24A 0.9300

loop_
_geom_torsion_atom_site_label_1
_geom_torsion_atom_site_label_2
_geom_torsion_atom_site_label_3
_geom_torsion_atom_site_label_4
_geom_torsion
C10 N1 C1 C2 -1.8(11)
C7 N1 C1 C2 168.3(9)
C10 N1 C1 C6 -179.9(8)
C7 N1 C1 C6 -9.8(14)
C6 C1 C2 C3 -1.2(13)
N1 C1 C2 C3 -179.4(8)
C6 C1 C2 C11 -178.9(8)
N1 C1 C2 C11 2.9(10)
C1 C2 C3 C4 3.2(13)
C11 C2 C3 C4 -179.7(9)
C2 C3 C4 C5 -1.1(13)
C3 C4 C5 C6 -3.0(13)
C3 C4 C5 Br1 178.4(6)
C2 C1 C6 C5 -2.5(12)
N1 C1 C6 C5 175.4(8)
C4 C5 C6 C1 4.7(12)
Br1 C5 C6 C1 -176.6(6)
C10 N1 C7 C8 93.7(10)
C1 N1 C7 C8 -75.0(11)
N1 C7 C8 C9 -70.1(9)
C1 N1 C10 O1 -179.1(8)
C7 N1 C10 O1 10.5(14)
C1 N1 C10 C11 -0.1(10)
C7 N1 C10 C11 -170.5(8)
C1 C2 C11 C12 -117.6(8)
C3 C2 C11 C12 65.1(12)
C1 C2 C11 C10 -2.7(9)
C3 C2 C11 C10 179.9(9)
C1 C2 C11 C14 116.7(8)
C3 C2 C11 C14 -60.6(12)
O1 C10 C11 C2 -179.4(9)
N1 C10 C11 C2 1.6(9)
O1 C10 C11 C12 -58.0(11)
N1 C10 C11 C12 123.0(8)
O1 C10 C11 C14 56.9(12)
N1 C10 C11 C14 -122.1(8)
C2 C11 C12 O2 62.6(9)
C10 C11 C12 O2 -48.7(8)
C14 C11 C12 O2 -166.5(6)
C2 C11 C12 C13 -175.9(7)
C10 C11 C12 C13 72.8(8)
C14 C11 C12 C13 -45.0(8)
O2 C12 C13 S1 155.5(5)
C11 C12 C13 S1 33.3(8)
C14 S1 C13 C12 -9.6(6)
C2 C11 C14 C20 -63.6(9)
C12 C11 C14 C20 165.9(7)
C10 C11 C14 C20 50.4(9)
C2 C11 C14 C15 49.1(9)
C12 C11 C14 C15 -81.4(8)
C10 C11 C14 C15 163.2(7)
C2 C11 C14 S1 167.0(6)
C12 C11 C14 S1 36.5(7)
C10 C11 C14 S1 -79.0(7)
C13 S1 C14 C20 -141.5(6)
C13 S1 C14 C15 101.5(6)
C13 S1 C14 C11 -15.3(6)
C16 N2 C15 O3 0.0(14)
C19 N2 C15 O3 179.0(8)
C16 N2 C15 C14 179.9(7)
C19 N2 C15 C14 -1.2(9)
C20 C14 C15 O3 -178.7(8)
C11 C14 C15 O3 62.0(10)
S1 C14 C15 O3 -52.4(10)
C20 C14 C15 N2 1.5(9)
C11 C14 C15 N2 -117.9(8)
S1 C14 C15 N2 127.8(7)
C15 N2 C16 C17 100.8(10)
C19 N2 C16 C17 -78.1(9)
N2 C16 C17 C18 -57.3(10)
C15 N2 C19 C24 178.6(9)
C16 N2 C19 C24 -2.4(13)
C15 N2 C19 C20 0.3(10)
C16 N2 C19 C20 179.4(7)
C24 C19 C20 C21 6.2(14)
N2 C19 C20 C21 -175.3(8)
C24 C19 C20 C14 -177.8(8)
N2 C19 C20 C14 0.7(9)
C15 C14 C20 C21 174.3(9)
C11 C14 C20 C21 -69.2(11)
S1 C14 C20 C21 53.1(12)
C15 C14 C20 C19 -1.2(9)
C11 C14 C20 C19 115.3(8)
S1 C14 C20 C19 -122.4(7)
C19 C20 C21 C22 -8.1(13)
C14 C20 C21 C22 177.0(8)
C20 C21 C22 C23 5.8(13)
C21 C22 C23 C24 -1.6(13)
C21 C22 C23 Br2 -179.4(7)
C20 C19 C24 C23 -1.5(14)
N2 C19 C24 C23 -179.6(8)
C22 C23 C24 C19 -0.7(13)
Br2 C23 C24 C19 176.9(7)
